data_4031450
loop_
_publ_author_name
'Filby, A.G.'
'Howie, R.A.'
'Moser, W.'

_publ_section_title
;
 The structure of Tin(II) Thiocyanate
;
_journal_name_full
;
Journal of the Chemical Society. Dalton Transactions, Inorganic Chemistry 
(1972-)
;
_journal_page_first 1797
_journal_page_last 1799
_journal_volume 1978
_journal_year 1978
_chemical_formula_sum 'C2 N2 S2 Sn'
_chemical_name_systematic 'Sn (S C N)2'
_space_group_IT_number 2
_symmetry_space_group_name_Hall '-P 1'
_symmetry_space_group_name_H-M 'P -1'
_cell_angle_alpha 83.13
_cell_angle_beta 79.38
_cell_angle_gamma 93.33
_cell_formula_units_Z 2
_cell_length_a 5.665
_cell_length_b 4.924
_cell_length_c 10.242
_cell_volume 277.844
_citation_journal_id_ASTM JCDTBI
_cod_data_source_file Filby_JCDTBI_1978_817.cif
_cod_data_source_block C2N2S2Sn1
_cod_original_cell_volume 277.8437
_cod_original_formula_sum 'C2 N2 S2 Sn1'
_cod_database_code 4031450

loop_
_symmetry_equiv_pos_as_xyz
x,y,z
-x,-y,-z

loop_
_atom_site_label
_atom_site_type_symbol
_atom_site_fract_x
_atom_site_fract_y
_atom_site_fract_z
_atom_site_occupancy
_atom_site_U_iso_or_equiv
Sn1 Sn+2 0.1862 0.1712 0.2562 1 0.0
N2 N-3 0.775 0.083 -0.093 1 0.0
N1 N-3 0.413 -0.137 0.348 1 0.0
S1 S-2 0.8602 -0.2652 0.4042 1 0.0
C1 C+4 0.597 -0.186 0.371 1 0.0
C2 C+4 0.747 0.203 -0.001 1 0.0
S2 S-2 0.7159 0.3773 0.1245 1 0.0
